data_1505065
loop_
_publ_author_name
'Kolev, Tsonko'
'Koleva, Bojidarka B.'
'Spiteller, Michael'
'Mayer-Figge, Heike'
'Sheldrick, William S.'

_publ_section_title
;
 2-amino-4-nitroaniline, a known compound with unexpected properties.
;
_journal_issue 40
_journal_name_full 'The journal of physical chemistry. A'
_journal_page_first 10084
_journal_page_last 10089
_journal_paper_doi 10.1021/jp068761x
_journal_volume 111
_journal_year 2007
_chemical_formula_moiety 'C6 H7 N3 O2'
_chemical_formula_sum 'C6 H7 N3 O2'
_chemical_formula_weight 153.15
_chemical_name_systematic
; 
 ? 
;
_space_group_IT_number 19
_symmetry_cell_setting orthorhombic
_symmetry_space_group_name_Hall 'P 2ac 2ab'
_symmetry_space_group_name_H-M 'P 21 21 21'
_atom_sites_solution_hydrogens geom
_atom_sites_solution_primary direct
_atom_sites_solution_secondary difmap
_audit_creation_method SHELXL-97
_cell_angle_alpha 90.00
_cell_angle_beta 90.00
_cell_angle_gamma 90.00
_cell_formula_units_Z 4
_cell_length_a 3.7590(8)
_cell_length_b 10.307(2)
_cell_length_c 17.290(4)
_cell_measurement_reflns_used 15
_cell_measurement_temperature 293(2)
_cell_measurement_theta_max 15
_cell_measurement_theta_min 7.5
_cell_volume 669.9(2)
_computing_cell_refinement 'Siemens R3m/V (Siemens, 1989)'
_computing_data_collection 'Siemens R3m/V (Siemens, 1989)'
_computing_data_reduction 'XDISK (Siemens, 1989)'
_computing_molecular_graphics 'Siemens SHELXTL-PLUS (Sheldrick, 1995)'
_computing_publication_material 'SHELXL-97 (Sheldrick, 1997)'
_computing_structure_refinement 'SHELXL-97 (Sheldrick, 1997)'
_computing_structure_solution 'SHELXS-97 (Sheldrick, 1997)'
_diffrn_ambient_temperature 293(2)
_diffrn_measured_fraction_theta_full 0.997
_diffrn_measured_fraction_theta_max 0.997
_diffrn_measurement_device_type 'Siemens P4 4-circle-diffractometer'
_diffrn_measurement_method 'Profile fitted'
_diffrn_radiation_monochromator graphite
_diffrn_radiation_source 'fine-focus sealed tube'
_diffrn_radiation_type MoK\a
_diffrn_radiation_wavelength 0.71073
_diffrn_reflns_av_R_equivalents 0.0000
_diffrn_reflns_av_sigmaI/netI 0.0200
_diffrn_reflns_limit_h_max 4
_diffrn_reflns_limit_h_min 0
_diffrn_reflns_limit_k_max 12
_diffrn_reflns_limit_k_min 0
_diffrn_reflns_limit_l_max 20
_diffrn_reflns_limit_l_min 0
_diffrn_reflns_number 738
_diffrn_reflns_theta_full 25.00
_diffrn_reflns_theta_max 25.00
_diffrn_reflns_theta_min 2.30
_diffrn_standards_decay_% 2
_diffrn_standards_interval_count 100
_diffrn_standards_number 3
_exptl_absorpt_coefficient_mu 0.118
_exptl_crystal_colour red
_exptl_crystal_density_diffrn 1.519
_exptl_crystal_density_method 'not measured'
_exptl_crystal_description prism
_exptl_crystal_F_000 320
_exptl_crystal_size_max 0.43
_exptl_crystal_size_mid 0.36
_exptl_crystal_size_min 0.28
_refine_diff_density_max 0.300
_refine_diff_density_min -0.260
_refine_diff_density_rms 0.040
_refine_ls_abs_structure_details 'Flack H D (1983), Acta Cryst. A39, 876-881'
_refine_ls_abs_structure_Flack 2(4)
_refine_ls_extinction_coef 0.045(9)
_refine_ls_extinction_expression Fc^*^=kFc[1+0.001xFc^2^\l^3^/sin(2\q)]^-1/4^
_refine_ls_extinction_method SHELXL
_refine_ls_goodness_of_fit_ref 1.070
_refine_ls_hydrogen_treatment constr
_refine_ls_matrix_type full
_refine_ls_number_parameters 101
_refine_ls_number_reflns 738
_refine_ls_number_restraints 0
_refine_ls_restrained_S_all 1.070
_refine_ls_R_factor_all 0.0471
_refine_ls_R_factor_gt 0.0388
_refine_ls_shift/su_max 0.000
_refine_ls_shift/su_mean 0.000
_refine_ls_structure_factor_coef Fsqd
_refine_ls_weighting_details 'calc w=1/[\s^2^(Fo^2^)+(0.0711P)^2^+0.1188P] where P=(Fo^2^+2Fc^2^)/3'
_refine_ls_weighting_scheme calc
_refine_ls_wR_factor_gt 0.1037
_refine_ls_wR_factor_ref 0.1085
_reflns_number_gt 640
_reflns_number_total 738
_reflns_threshold_expression >2sigma(I)
_cod_data_source_file jp068761xsi20061220_070651.cif
_cod_data_source_block 26-126
_cod_depositor_comments
;
The following automatic conversions were performed:
'_atom_site_symetry_multiplicity' tag replaced with
'_atom_site_symmetry_multiplicity'.

Automatic conversion script
Id: cif_correct_tags 1440 2010-10-19 06:21:57Z saulius 

The following automatic conversions were performed:

'_symmetry_cell_setting' value 'Orthorhombic' changed to
'orthorhombic' according to
/home/saulius/struct/CIF-dictionaries/cif_core.dic dictionary named
'cif_core.dic' version 2.4.1 from 2010-06-29.

Automatic conversion script
Id: cif_fix_values 1715 2011-07-08 13:25:40Z adriana 

The following automatic conversions were performed:

'_refine_ls_hydrogen_treatment' value 'constr.' was replaced with the
value 'constr' as specified in the replacement file
'src/cod-tools/trunk/data/replacement-values/replacement_values.lst'.

Automatic conversion script
Id: cif_fix_values 5376 2017-05-30 11:51:03Z andrius 
;
_cod_original_sg_symbol_H-M P2(1)2(1)2(1)
_cod_database_code 1505065

loop_
_symmetry_equiv_pos_as_xyz
'x, y, z'
'-x+1/2, -y, z+1/2'
'-x, y+1/2, -z+1/2'
'x+1/2, -y+1/2, -z'

loop_
_atom_site_label
_atom_site_type_symbol
_atom_site_fract_x
_atom_site_fract_y
_atom_site_fract_z
_atom_site_U_iso_or_equiv
_atom_site_adp_type
_atom_site_occupancy
_atom_site_symmetry_multiplicity
_atom_site_calc_flag
_atom_site_refinement_flags
C1 C 0.3826(8) 0.4936(3) 0.00748(15) 0.0304(7) Uani 1 1 d .
N1 N 0.3478(7) 0.4579(2) -0.07275(13) 0.0375(7) Uani 1 1 d .
O1 O 0.2060(8) 0.3533(2) -0.08966(12) 0.0540(7) Uani 1 1 d .
O2 O 0.4580(8) 0.5343(2) -0.12320(12) 0.0580(8) Uani 1 1 d .
C2 C 0.2492(8) 0.4101(2) 0.06409(16) 0.0320(7) Uani 1 1 d .
H2 H 0.1490 0.3311 0.0499 0.038 Uiso 1 1 calc R
C3 C 0.2661(8) 0.4448(3) 0.14100(15) 0.0307(7) Uani 1 1 d .
N3 N 0.1392(7) 0.3604(2) 0.19991(14) 0.0404(7) Uani 1 1 d .
H31 H 0.0500 0.2863 0.1878 0.048 Uiso 1 1 calc R
H32 H 0.1516 0.3835 0.2476 0.048 Uiso 1 1 calc R
C4 C 0.4254(8) 0.5657(3) 0.16160(15) 0.0311(7) Uani 1 1 d .
N4 N 0.4485(9) 0.6021(3) 0.23746(14) 0.0506(9) Uani 1 1 d .
H21 H 0.5444 0.6751 0.2496 0.061 Uiso 1 1 calc R
H22 H 0.3672 0.5520 0.2731 0.061 Uiso 1 1 calc R
C5 C 0.5579(8) 0.6473(3) 0.10321(16) 0.0341(7) Uani 1 1 d .
H5 H 0.6595 0.7265 0.1165 0.041 Uiso 1 1 calc R
C6 C 0.5392(8) 0.6113(2) 0.02627(17) 0.0328(7) Uani 1 1 d .
H6 H 0.6299 0.6651 -0.0122 0.039 Uiso 1 1 calc R

loop_
_atom_site_aniso_label
_atom_site_aniso_U_11
_atom_site_aniso_U_22
_atom_site_aniso_U_33
_atom_site_aniso_U_23
_atom_site_aniso_U_13
_atom_site_aniso_U_12
C1 0.0328(14) 0.0279(12) 0.0304(13) -0.0017(11) -0.0026(12) 0.0064(13)
N1 0.0467(16) 0.0336(13) 0.0322(12) 0.0015(11) -0.0023(12) 0.0035(13)
O1 0.0815(19) 0.0373(11) 0.0432(12) -0.0062(9) -0.0102(14) -0.0068(14)
O2 0.087(2) 0.0522(13) 0.0343(11) 0.0072(11) 0.0050(14) -0.0083(16)
C2 0.0351(15) 0.0249(12) 0.0360(14) 0.0001(12) -0.0022(15) 0.0004(14)
C3 0.0297(14) 0.0273(13) 0.0351(13) 0.0030(12) -0.0016(13) 0.0033(13)
N3 0.0509(16) 0.0365(12) 0.0336(12) 0.0069(11) -0.0002(13) -0.0066(14)
C4 0.0295(14) 0.0320(14) 0.0317(13) -0.0020(11) -0.0009(13) 0.0044(13)
N4 0.070(2) 0.0481(15) 0.0335(14) -0.0066(12) 0.0009(16) -0.0107(17)
C5 0.0342(15) 0.0287(13) 0.0393(15) -0.0020(12) -0.0006(14) -0.0006(14)
C6 0.0340(14) 0.0285(13) 0.0358(14) 0.0071(12) 0.0016(14) 0.0011(13)

loop_
_atom_type_symbol
_atom_type_description
_atom_type_scat_dispersion_real
_atom_type_scat_dispersion_imag
_atom_type_scat_source
C C 0.0033 0.0016 'International Tables Vol C Tables 4.2.6.8 and 6.1.1.4'
H H 0.0000 0.0000 'International Tables Vol C Tables 4.2.6.8 and 6.1.1.4'
N N 0.0061 0.0033 'International Tables Vol C Tables 4.2.6.8 and 6.1.1.4'
O O 0.0106 0.0060 'International Tables Vol C Tables 4.2.6.8 and 6.1.1.4'

loop_
_geom_angle_atom_site_label_1
_geom_angle_atom_site_label_2
_geom_angle_atom_site_label_3
_geom_angle
C6 C1 C2 121.8(2)
C6 C1 N1 119.2(2)
C2 C1 N1 119.0(2)
O1 N1 O2 121.9(2)
O1 N1 C1 119.3(2)
O2 N1 C1 118.8(2)
C3 C2 C1 120.0(2)
C3 C2 H2 120.0
C1 C2 H2 120.0
C2 C3 N3 121.1(2)
C2 C3 C4 119.1(2)
N3 C3 C4 119.7(2)
C3 N3 H31 120.0
C3 N3 H32 120.0
H31 N3 H32 120.0
N4 C4 C5 120.2(3)
N4 C4 C3 120.4(3)
C5 C4 C3 119.5(2)
C4 N4 H21 120.0
C4 N4 H22 120.0
H21 N4 H22 120.0
C6 C5 C4 120.8(3)
C6 C5 H5 119.6
C4 C5 H5 119.6
C5 C6 C1 118.8(3)
C5 C6 H6 120.6
C1 C6 H6 120.6

loop_
_geom_bond_atom_site_label_1
_geom_bond_atom_site_label_2
_geom_bond_distance
C1 C6 1.387(4)
C1 C2 1.397(4)
C1 N1 1.441(3)
N1 O1 1.238(3)
N1 O2 1.246(3)
C2 C3 1.379(4)
C2 H2 0.9300
C3 N3 1.422(4)
C3 C4 1.427(4)
N3 H31 0.8600
N3 H32 0.8600
C4 N4 1.367(4)
C4 C5 1.405(4)
N4 H21 0.8600
N4 H22 0.8600
C5 C6 1.383(4)
C5 H5 0.9300
C6 H6 0.9300

loop_
_cod_related_entry_id
_cod_related_entry_database
_cod_related_entry_code
1 ChemSpider 4286892
